data_7040416
loop_
_publ_author_name
'Borup, Mette Andersen'
'Blichfeld, Anders Bank'
'Madsen, Solveig R\/ogild'
'Iversen, Bo Brummerstedt'

_publ_section_title
;
 High-pressure single crystal X-ray diffraction study of thermoelectric
 ZnSb and \b-Zn4Sb3.
;
_journal_issue 38
_journal_name_full 'Dalton transactions (Cambridge, England : 2003)'
_journal_page_first 15097
_journal_page_last 15103
_journal_paper_doi 10.1039/c6dt02323a
_journal_volume 45
_journal_year 2016
_chemical_formula_moiety 'Sb30 Zn38.45'
_chemical_formula_sum 'Sb30 Zn38.41'
_chemical_formula_weight 6163.49
_chemical_name_systematic 'Zinc antimonide'
_space_group_crystal_system trigonal
_space_group_IT_number 167
_space_group_name_Hall '-R 3 2"c'
_space_group_name_H-M_alt 'R -3 c'
_symmetry_space_group_name_Hall '-R 3 2"c'
_symmetry_space_group_name_H-M 'R -3 c :H'
_atom_sites_solution_primary direct
_audit_creation_date 2016-05-16
_audit_creation_method
;
Olex2 1.2
(compiled 2016.02.19 svn.r3266 for OlexSys, GUI svn.r5155)
;
_audit_update_record
;
2016-07-11 deposited with the CCDC.
2016-08-22 downloaded from the CCDC.
;
_cell_angle_alpha 90
_cell_angle_beta 90
_cell_angle_gamma 120
_cell_formula_units_Z 1
_cell_length_a 11.6305(13)
_cell_length_b 11.6305(13)
_cell_length_c 11.956(2)
_cell_measurement_pressure 8890000(140000)
_cell_measurement_reflns_used 805
_cell_measurement_temperature 296(2)
_cell_measurement_theta_max 16.93
_cell_measurement_theta_min 4.43
_cell_volume 1400.6(3)
_computing_cell_refinement 'SAINT v8.34A (Bruker, 2013)'
_computing_data_reduction 'SAINT v8.34A (Bruker, 2013)'
_computing_molecular_graphics 'Olex2 (Dolomanov et al., 2009)'
_computing_publication_material 'Olex2 (Dolomanov et al., 2009)'
_computing_structure_refinement 'ShelXL (Sheldrick, 2015)'
_computing_structure_solution 'ShelXT (Sheldrick, 2015)'
_diffrn_ambient_temperature 296.15
_diffrn_measured_fraction_theta_full 0.888
_diffrn_measured_fraction_theta_max 0.888
_diffrn_measurement_device_type 'Bruker APEX-II CCD'
_diffrn_measurement_method '\f and \w scans'
_diffrn_radiation_type AgK\a
_diffrn_radiation_wavelength 0.56086
_diffrn_reflns_av_R_equivalents 0.0865
_diffrn_reflns_av_unetI/netI 0.0381
_diffrn_reflns_Laue_measured_fraction_full 0.888
_diffrn_reflns_Laue_measured_fraction_max 0.888
_diffrn_reflns_limit_h_max 13
_diffrn_reflns_limit_h_min -13
_diffrn_reflns_limit_k_max 12
_diffrn_reflns_limit_k_min -12
_diffrn_reflns_limit_l_max 11
_diffrn_reflns_limit_l_min -11
_diffrn_reflns_number 3298
_diffrn_reflns_point_group_measured_fraction_full 0.888
_diffrn_reflns_point_group_measured_fraction_max 0.888
_diffrn_reflns_theta_full 19.213
_diffrn_reflns_theta_max 19.213
_diffrn_reflns_theta_min 2.764
_exptl_absorpt_coefficient_mu 15.917
_exptl_absorpt_correction_T_max 0.7443
_exptl_absorpt_correction_T_min 0.6233
_exptl_absorpt_correction_type multi-scan
_exptl_absorpt_process_details
;
SADABS-2014/5 (Bruker,2014/5) was used for absorption correction.
wR2(int) was 0.1186 before and 0.0678 after correction.
The Ratio of minimum to maximum transmission is 0.8374.
The \l/2 correction factor is 0.00150.
;
_exptl_crystal_colour 'metallic grayish gray'
_exptl_crystal_colour_lustre metallic
_exptl_crystal_colour_modifier grayish
_exptl_crystal_colour_primary gray
_exptl_crystal_density_diffrn 7.308
_exptl_crystal_description irregular
_exptl_crystal_F_000 2682
_exptl_crystal_size_max 0.07
_exptl_crystal_size_mid 0.05
_exptl_crystal_size_min 0.01
_refine_diff_density_max 2.068
_refine_diff_density_min -2.486
_refine_diff_density_rms 0.592
_refine_ls_extinction_method none
_refine_ls_goodness_of_fit_ref 1.282
_refine_ls_hydrogen_treatment undef
_refine_ls_matrix_type full
_refine_ls_number_parameters 32
_refine_ls_number_reflns 238
_refine_ls_number_restraints 1
_refine_ls_restrained_S_all 1.279
_refine_ls_R_factor_all 0.0688
_refine_ls_R_factor_gt 0.0519
_refine_ls_shift/su_max 0.000
_refine_ls_shift/su_mean 0.000
_refine_ls_structure_factor_coef Fsqd
_refine_ls_weighting_details 'w=1/[\s^2^(Fo^2^)+(0.0653P)^2^+304.0727P] where P=(Fo^2^+2Fc^2^)/3'
_refine_ls_weighting_scheme calc
_refine_ls_wR_factor_gt 0.1458
_refine_ls_wR_factor_ref 0.1557
_reflns_Friedel_coverage 0.000
_reflns_number_gt 197
_reflns_number_total 238
_reflns_threshold_expression 'I > 2\s(I)'
_cod_data_source_file c6dt02323a2.cif
_cod_data_source_block Zn4Sb3_EM_P11
_cod_depositor_comments
;Adding full bibliography for 7040405--7040434.cif.

 Adding full bibliography for 7040405--7040434.cif.
;
_cod_original_cell_volume 1400.6(4)
_cod_database_code 7040416
_shelx_space_group_comment
;
The symmetry employed for this shelxl refinement is uniquely defined
by the following loop, which should always be used as a source of
symmetry information in preference to the above space-group names.
They are only intended as comments.
;
_olex2_refinement_description
;
1. Uiso/Uaniso restraints and constraints
Uiso(Zn4) = Uiso(Zn2) = Uiso(Zn3)
2. Others
 1*[Sof(Zn1)]+1*[Sof(Zn3)]+1*[Sof(Zn4)]+1*[Sof(Zn2)]=1.068 with esd of 0.002
;

loop_
_space_group_symop_operation_xyz
'x, y, z'
'-y, x-y, z'
'-x+y, -x, z'
'y, x, -z+1/2'
'x-y, -y, -z+1/2'
'-x, -x+y, -z+1/2'
'x+2/3, y+1/3, z+1/3'
'-y+2/3, x-y+1/3, z+1/3'
'-x+y+2/3, -x+1/3, z+1/3'
'y+2/3, x+1/3, -z+5/6'
'x-y+2/3, -y+1/3, -z+5/6'
'-x+2/3, -x+y+1/3, -z+5/6'
'x+1/3, y+2/3, z+2/3'
'-y+1/3, x-y+2/3, z+2/3'
'-x+y+1/3, -x+2/3, z+2/3'
'y+1/3, x+2/3, -z+7/6'
'x-y+1/3, -y+2/3, -z+7/6'
'-x+1/3, -x+y+2/3, -z+7/6'
'-x, -y, -z'
'y, -x+y, -z'
'x-y, x, -z'
'-y, -x, z-1/2'
'-x+y, y, z-1/2'
'x, x-y, z-1/2'
'-x+2/3, -y+1/3, -z+1/3'
'y+2/3, -x+y+1/3, -z+1/3'
'x-y+2/3, x+1/3, -z+1/3'
'-y+2/3, -x+1/3, z-1/6'
'-x+y+2/3, y+1/3, z-1/6'
'x+2/3, x-y+1/3, z-1/6'
'-x+1/3, -y+2/3, -z+2/3'
'y+1/3, -x+y+2/3, -z+2/3'
'x-y+1/3, x+2/3, -z+2/3'
'-y+1/3, -x+2/3, z+1/6'
'-x+y+1/3, y+2/3, z+1/6'
'x+1/3, x-y+2/3, z+1/6'

loop_
_atom_site_label
_atom_site_type_symbol
_atom_site_fract_x
_atom_site_fract_y
_atom_site_fract_z
_atom_site_U_iso_or_equiv
_atom_site_adp_type
_atom_site_occupancy
_atom_site_site_symmetry_order
_atom_site_calc_flag
_atom_site_refinement_flags_posn
_atom_site_refinement_flags_adp
_atom_site_refinement_flags_occupancy
_atom_site_disorder_assembly
_atom_site_disorder_group
Sb1 Sb 0.6375(2) 0.0000 0.2500 0.0282(10) Uani 1 2 d S T P . .
Sb2 Sb 0.6667 0.3333 0.1985(3) 0.0181(10) Uani 1 3 d S T P . .
Zn1 Zn 0.8339(3) 0.2554(3) 0.2341(4) 0.0286(14) Uani 0.887(12) 1 d . . . A 1
Zn3 Zn 0.907(3) 0.400(3) 0.231(4) 0.013(7) Uiso 0.073(7) 1 d . . . A 2
Zn4 Zn 0.781(3) 0.203(3) 0.087(3) 0.013(7) Uiso 0.076(8) 1 d . . . A 2
Zn2 Zn 0.846(8) 0.330(8) 0.308(9) 0.013(7) Uiso 0.031(6) 1 d . . . A 2

loop_
_atom_site_aniso_label
_atom_site_aniso_U_11
_atom_site_aniso_U_22
_atom_site_aniso_U_33
_atom_site_aniso_U_23
_atom_site_aniso_U_13
_atom_site_aniso_U_12
Sb1 0.0315(13) 0.0189(14) 0.030(2) -0.0012(11) -0.0006(6) 0.0095(7)
Sb2 0.0168(12) 0.0168(12) 0.021(2) 0.000 0.000 0.0084(6)
Zn1 0.025(2) 0.025(2) 0.041(3) -0.0090(16) -0.0051(17) 0.0160(16)

loop_
_atom_type_symbol
_atom_type_description
_atom_type_scat_dispersion_real
_atom_type_scat_dispersion_imag
_atom_type_scat_source
Zn Zn 0.3242 0.9375 'International Tables Vol C Tables 4.2.6.8 and 6.1.1.4'
Sb Sb -1.0547 1.0104 'International Tables Vol C Tables 4.2.6.8 and 6.1.1.4'

loop_
_geom_angle_atom_site_label_1
_geom_angle_atom_site_label_2
_geom_angle_atom_site_label_3
_geom_angle
_geom_angle_site_symmetry_1
_geom_angle_site_symmetry_3
Zn1 Sb1 Zn1 130.8(2) 32 30_445
Zn1 Sb1 Zn1 79.42(12) 32 35_645
Zn1 Sb1 Zn1 138.52(8) 32 25_655
Zn1 Sb1 Zn1 79.42(12) 30_445 25_655
Zn1 Sb1 Zn1 138.52(8) 30_445 35_645
Zn1 Sb1 Zn1 94.48(19) 25_655 35_645
Zn3 Sb1 Zn3 132.1(6) 4_545 35_645
Zn3 Sb1 Zn3 47.1(17) 4_545 3_665
Zn3 Sb1 Zn3 92.2(17) 25_655 35_645
Zn3 Sb1 Zn3 126.9(12) 3_665 35_645
Zn3 Sb1 Zn3 126.9(12) 4_545 25_655
Zn3 Sb1 Zn3 132.1(6) 3_665 25_655
Zn3 Sb1 Zn4 170.2(12) 3_665 35_645
Zn3 Sb1 Zn4 125.2(11) 3_665 25_655
Zn3 Sb1 Zn4 125.2(11) 4_545 35_645
Zn3 Sb1 Zn4 170.2(12) 4_545 25_655
Zn4 Sb1 Zn3 62.2(12) 35_645 35_645
Zn4 Sb1 Zn3 62.2(12) 25_655 25_655
Zn4 Sb1 Zn3 44.4(12) 35_645 25_655
Zn4 Sb1 Zn3 44.4(12) 25_655 35_645
Zn4 Sb1 Zn4 63.2(14) 25_655 35_645
Zn2 Sb1 Zn3 61(2) 32 3_665
Zn2 Sb1 Zn3 88(2) 32 4_545
Zn2 Sb1 Zn3 61(2) 30_445 4_545
Zn2 Sb1 Zn3 65(2) 30_445 25_655
Zn2 Sb1 Zn3 65(2) 32 35_645
Zn2 Sb1 Zn3 143(2) 32 25_655
Zn2 Sb1 Zn3 143(2) 30_445 35_645
Zn2 Sb1 Zn3 88(2) 30_445 3_665
Zn2 Sb1 Zn4 128(2) 30_445 25_655
Zn2 Sb1 Zn4 128(2) 32 35_645
Zn2 Sb1 Zn4 82(2) 30_445 35_645
Zn2 Sb1 Zn4 82(2) 32 25_655
Zn2 Sb1 Zn2 148(4) 32 30_445
Sb2 Sb2 Zn4 61.5(8) 16_544 .
Sb2 Sb2 Zn4 61.5(8) 16_544 2_655
Zn1 Sb2 Sb2 99.58(12) . 16_544
Zn1 Sb2 Sb2 99.58(12) 3_665 16_544
Zn1 Sb2 Sb2 99.58(12) 2_655 16_544
Zn1 Sb2 Zn1 117.29(7) . 3_665
Zn1 Sb2 Zn1 117.29(7) . 2_655
Zn1 Sb2 Zn1 117.29(7) 3_665 2_655
Zn3 Sb2 Sb2 98.7(10) 2_655 16_544
Zn3 Sb2 Sb2 98.7(10) 3_665 16_544
Zn3 Sb2 Sb2 98.7(10) . 16_544
Zn3 Sb2 Zn3 117.7(5) . 3_665
Zn3 Sb2 Zn3 117.7(5) . 2_655
Zn3 Sb2 Zn3 117.7(5) 3_665 2_655
Zn3 Sb2 Zn4 157.1(12) 2_655 .
Zn3 Sb2 Zn4 78.9(11) 3_665 .
Zn3 Sb2 Zn4 157.1(12) 3_665 2_655
Zn3 Sb2 Zn4 59.2(11) . .
Zn3 Sb2 Zn4 78.9(11) . 2_655
Zn3 Sb2 Zn4 59.2(11) 2_655 2_655
Zn4 Sb2 Zn4 99.1(10) . 2_655
Zn2 Sb2 Sb2 122(2) . 16_544
Zn2 Sb2 Sb2 122(2) 3_665 16_544
Zn2 Sb2 Sb2 122(2) 2_655 16_544
Zn2 Sb2 Zn3 97(2) . 3_665
Zn2 Sb2 Zn3 122(2) 2_655 3_665
Zn2 Sb2 Zn3 122(2) 3_665 .
Zn2 Sb2 Zn3 28(2) 2_655 2_655
Zn2 Sb2 Zn3 28(2) 3_665 3_665
Zn2 Sb2 Zn3 122(2) . 2_655
Zn2 Sb2 Zn3 97(2) 2_655 .
Zn2 Sb2 Zn3 97(2) 3_665 2_655
Zn2 Sb2 Zn3 28(2) . .
Zn2 Sb2 Zn4 67(2) . .
Zn2 Sb2 Zn4 104(2) 3_665 .
Zn2 Sb2 Zn4 154.9(19) 3_665 2_655
Zn2 Sb2 Zn4 67(2) 2_655 2_655
Zn2 Sb2 Zn4 154.9(19) 2_655 .
Zn2 Sb2 Zn4 104(2) . 2_655
Zn2 Sb2 Zn2 95(3) . 2_655
Zn2 Sb2 Zn2 95(3) 3_665 2_655
Zn2 Sb2 Zn2 95(3) . 3_665
Sb1 Zn1 Sb1 121.85(13) 25_655 .
Sb1 Zn1 Sb1 105.71(15) 33_545 .
Sb1 Zn1 Sb1 99.70(12) 33_545 25_655
Sb1 Zn1 Zn1 116.9(2) 33_545 25_655
Sb2 Zn1 Sb1 91.52(12) . .
Sb2 Zn1 Sb1 123.72(16) . 33_545
Sb2 Zn1 Sb1 115.74(17) . 25_655
Sb2 Zn1 Zn1 118.2(2) . 25_655
Zn1 Zn1 Sb1 60.50(14) 25_655 .
Zn1 Zn1 Sb1 61.35(15) 25_655 25_655
Sb1 Zn3 Sb1 113.8(14) 2_655 25_655
Sb1 Zn3 Sb1 97.2(12) 25_655 33_545
Sb1 Zn3 Sb1 109.1(14) 2_655 33_545
Sb1 Zn3 Sb2 99.3(13) 2_655 .
Sb1 Zn3 Zn4 55.0(10) 33_545 25_655
Sb1 Zn3 Zn4 58.2(10) 2_655 9_665
Sb1 Zn3 Zn4 51.3(10) 33_545 9_665
Sb1 Zn3 Zn4 56.8(11) 25_655 .
Sb1 Zn3 Zn4 110.8(13) 25_655 9_665
Sb1 Zn3 Zn4 60.6(11) 25_655 25_655
Sb1 Zn3 Zn4 142.0(19) 2_655 .
Sb1 Zn3 Zn4 159.0(16) 2_655 25_655
Sb1 Zn3 Zn2 79(2) 2_655 6_765
Sb2 Zn3 Sb1 118.7(14) . 33_545
Sb2 Zn3 Sb1 119.3(15) . 25_655
Sb2 Zn3 Zn4 100.8(13) . 25_655
Sb2 Zn3 Zn4 129.9(16) . 9_665
Sb2 Zn3 Zn4 65.6(11) . .
Sb2 Zn3 Zn2 161(3) . 6_765
Zn3 Zn3 Sb1 72.8(18) 6_765 25_655
Zn3 Zn3 Sb1 66.4(8) 6_765 2_655
Zn3 Zn3 Sb1 65.1(19) 6_765 33_545
Zn3 Zn3 Sb2 165.0(13) 6_765 .
Zn3 Zn3 Zn4 93.0(9) 6_765 25_655
Zn3 Zn3 Zn4 128(2) 6_765 .
Zn3 Zn3 Zn4 39.2(19) 6_765 9_665
Zn3 Zn3 Zn2 95(3) 6_765 33_545
Zn3 Zn3 Zn2 26(3) 6_765 6_765
Zn4 Zn3 Sb1 108.7(14) . 33_545
Zn4 Zn3 Sb1 161(2) 17_554 33_545
Zn4 Zn3 Sb1 75.1(16) 17_554 2_655
Zn4 Zn3 Sb1 64.7(15) 17_554 25_655
Zn4 Zn3 Sb2 77.9(16) 17_554 .
Zn4 Zn3 Zn3 102(3) 17_554 6_765
Zn4 Zn3 Zn4 115(2) 17_554 25_655
Zn4 Zn3 Zn4 103.4(13) 9_665 25_655
Zn4 Zn3 Zn4 54.7(15) . 25_655
Zn4 Zn3 Zn4 67.8(19) 17_554 .
Zn4 Zn3 Zn4 127(2) 17_554 9_665
Zn4 Zn3 Zn4 157.5(17) . 9_665
Zn4 Zn3 Zn2 111(3) 17_554 33_545
Zn4 Zn3 Zn2 83(3) 17_554 6_765
Zn2 Zn3 Sb1 123(5) . 25_655
Zn2 Zn3 Sb1 85(3) 33_545 33_545
Zn2 Zn3 Sb1 80(2) 6_765 33_545
Zn2 Zn3 Sb1 118(5) . 2_655
Zn2 Zn3 Sb1 47(2) 6_765 25_655
Zn2 Zn3 Sb1 165(3) 33_545 25_655
Zn2 Zn3 Sb1 52(2) 33_545 2_655
Zn2 Zn3 Sb1 45(4) . 33_545
Zn2 Zn3 Sb2 72(2) 33_545 .
Zn2 Zn3 Sb2 74(4) . .
Zn2 Zn3 Zn3 108(5) . 6_765
Zn2 Zn3 Zn4 150(5) . 17_554
Zn2 Zn3 Zn4 137(3) 33_545 .
Zn2 Zn3 Zn4 92(5) . .
Zn2 Zn3 Zn4 84(2) 6_765 25_655
Zn2 Zn3 Zn4 59(2) 33_545 9_665
Zn2 Zn3 Zn4 66(2) 6_765 9_665
Zn2 Zn3 Zn4 130(3) 33_545 25_655
Zn2 Zn3 Zn4 104(2) 6_765 .
Zn2 Zn3 Zn4 80(5) . 9_665
Zn2 Zn3 Zn4 62(4) . 25_655
Zn2 Zn3 Zn2 69(4) . 33_545
Zn2 Zn3 Zn2 124(5) . 6_765
Zn2 Zn3 Zn2 119(3) 33_545 6_765
Sb1 Zn4 Sb1 121.9(14) 25_655 .
Sb1 Zn4 Sb1 108.8(13) 25_655 15_654
Sb1 Zn4 Sb1 92.9(10) 15_654 .
Sb1 Zn4 Sb2 113.4(12) 25_655 .
Sb1 Zn4 Sb2 86.0(11) 15_654 16_544
Sb1 Zn4 Sb2 132.3(13) 15_654 .
Sb1 Zn4 Sb2 112.1(13) 25_655 16_544
Sb1 Zn4 Zn3 61.0(11) 25_655 .
Sb1 Zn4 Zn4 58.4(7) 25_655 17_554
Sb1 Zn4 Zn4 68.0(13) 25_655 25_655
Sb1 Zn4 Zn2 72.4(18) . .
Sb1 Zn4 Zn2 82.7(19) 25_655 25_655
Sb1 Zn4 Zn2 77.4(18) 25_655 .
Sb1 Zn4 Zn2 165(2) 15_654 .
Sb1 Zn4 Zn2 46(2) 15_654 25_655
Sb2 Zn4 Sb1 122.9(11) 16_544 .
Sb2 Zn4 Sb1 83.2(10) . .
Sb2 Zn4 Sb2 58.4(6) . 16_544
Sb2 Zn4 Zn2 51.1(17) . .
Sb2 Zn4 Zn2 104.7(19) 16_544 .
Zn3 Zn4 Sb1 169.0(17) . 15_654
Zn3 Zn4 Sb1 70.9(15) 17_554 25_655
Zn3 Zn4 Sb1 60.7(15) 17_554 15_654
Zn3 Zn4 Sb1 96.4(15) . .
Zn3 Zn4 Sb1 154(2) 17_554 .
Zn3 Zn4 Sb2 55.2(10) . .
Zn3 Zn4 Sb2 93.9(12) . 16_544
Zn3 Zn4 Sb2 114.4(18) 17_554 .
Zn3 Zn4 Sb2 60.4(15) 17_554 16_544
Zn3 Zn4 Zn3 109.8(19) 17_554 .
Zn3 Zn4 Zn4 132(2) 17_554 25_655
Zn3 Zn4 Zn4 106(3) 17_554 18_654
Zn3 Zn4 Zn4 69(2) 17_554 17_554
Zn3 Zn4 Zn2 134(2) 17_554 .
Zn3 Zn4 Zn2 132(2) . 25_655
Zn3 Zn4 Zn2 24(2) . .
Zn3 Zn4 Zn2 84(3) 17_554 25_655
Zn4 Zn4 Sb1 129(2) 17_554 15_654
Zn4 Zn4 Sb1 69.8(16) 18_654 15_654
Zn4 Zn4 Sb1 177(3) 18_654 25_655
Zn4 Zn4 Sb1 53.9(13) 25_655 .
Zn4 Zn4 Sb1 111.2(17) 25_655 15_654
Zn4 Zn4 Sb1 61.3(14) 18_654 .
Zn4 Zn4 Sb1 137(2) 17_554 .
Zn4 Zn4 Sb2 63.1(10) 17_554 .
Zn4 Zn4 Sb2 61.6(10) 17_554 16_544
Zn4 Zn4 Sb2 65.0(11) 18_654 16_544
Zn4 Zn4 Sb2 104(2) 25_655 .
Zn4 Zn4 Sb2 162(2) 25_655 16_544
Zn4 Zn4 Sb2 66.8(11) 18_654 .
Zn4 Zn4 Zn3 120(2) 18_654 .
Zn4 Zn4 Zn3 43.2(14) 17_554 .
Zn4 Zn4 Zn3 70.2(18) 25_655 .
Zn4 Zn4 Zn4 119.9(2) 18_654 17_554
Zn4 Zn4 Zn4 108(2) 17_554 25_655
Zn4 Zn4 Zn4 115(3) 18_654 25_655
Zn4 Zn4 Zn2 66(2) 17_554 .
Zn4 Zn4 Zn2 138(2) 17_554 25_655
Zn4 Zn4 Zn2 98.1(19) 18_654 25_655
Zn4 Zn4 Zn2 57(2) 25_655 .
Zn4 Zn4 Zn2 105(3) 18_654 .
Zn4 Zn4 Zn2 67(2) 25_655 25_655
Zn2 Zn4 Sb1 76(2) 25_655 .
Zn2 Zn4 Sb2 131(3) 25_655 16_544
Zn2 Zn4 Sb2 158(2) 25_655 .
Zn2 Zn4 Zn2 124(2) 25_655 .
Sb1 Zn2 Sb2 99(4) 33_545 31_655
Sb1 Zn2 Sb2 171(5) 33_545 .
Sb1 Zn2 Zn3 67(3) 33_545 32
Sb1 Zn2 Zn3 67(2) 33_545 6_765
Sb1 Zn2 Zn4 67(2) 33_545 25_655
Sb1 Zn2 Zn4 128(4) 33_545 17_554
Sb1 Zn2 Zn4 121(4) 33_545 .
Sb1 Zn2 Zn4 54.9(19) 33_545 9_665
Sb1 Zn2 Zn2 96(6) 33_545 32
Sb1 Zn2 Zn2 107(6) 33_545 33_545
Sb2 Zn2 Sb2 74(2) . 31_655
Sb2 Zn2 Zn3 122(4) . 6_765
Sb2 Zn2 Zn4 126(3) 31_655 17_554
Sb2 Zn2 Zn4 62(2) . .
Sb2 Zn2 Zn4 112(3) . 25_655
Sb2 Zn2 Zn4 61(2) . 17_554
Sb2 Zn2 Zn4 131(3) . 9_665
Sb2 Zn2 Zn4 127(3) 31_655 .
Sb2 Zn2 Zn4 94(3) 31_655 9_665
Zn3 Zn2 Sb1 111(5) . 33_545
Zn3 Zn2 Sb2 78(5) . .
Zn3 Zn2 Sb2 57(2) 32 31_655
Zn3 Zn2 Sb2 134(5) . 31_655
Zn3 Zn2 Sb2 104(3) 32 .
Zn3 Zn2 Sb2 132(4) 6_765 31_655
Zn3 Zn2 Zn3 168(7) . 32
Zn3 Zn2 Zn3 46(4) . 6_765
Zn3 Zn2 Zn3 134(4) 32 6_765
Zn3 Zn2 Zn4 64(2) 6_765 17_554
Zn3 Zn2 Zn4 77(4) . 9_665
Zn3 Zn2 Zn4 89(3) 6_765 25_655
Zn3 Zn2 Zn4 109(4) 32 9_665
Zn3 Zn2 Zn4 18(3) . 17_554
Zn3 Zn2 Zn4 73(3) 32 25_655
Zn3 Zn2 Zn4 157(4) 32 17_554
Zn3 Zn2 Zn4 39.4(16) 6_765 9_665
Zn3 Zn2 Zn4 97(3) 6_765 .
Zn3 Zn2 Zn4 106(3) 32 .
Zn3 Zn2 Zn4 64(5) . .
Zn3 Zn2 Zn4 95(5) . 25_655
Zn3 Zn2 Zn2 145(9) . 32
Zn3 Zn2 Zn2 81(5) . 33_545
Zn4 Zn2 Sb2 130(3) 25_655 31_655
Zn4 Zn2 Zn4 94(2) 9_665 17_554
Zn4 Zn2 Zn4 56(2) 25_655 .
Zn4 Zn2 Zn4 52(2) . 17_554
Zn4 Zn2 Zn4 95(3) 25_655 17_554
Zn4 Zn2 Zn4 136(3) . 9_665
Zn4 Zn2 Zn4 112(3) 25_655 9_665
Zn2 Zn2 Sb2 57(3) 33_545 31_655
Zn2 Zn2 Sb2 75(2) 33_545 .
Zn2 Zn2 Sb2 75(2) 32 .
Zn2 Zn2 Sb2 57(3) 32 31_655
Zn2 Zn2 Zn3 31(4) 32 32
Zn2 Zn2 Zn3 82(4) 33_545 6_765
Zn2 Zn2 Zn3 112(6) 33_545 32
Zn2 Zn2 Zn3 161(4) 32 6_765
Zn2 Zn2 Zn4 138(7) 32 9_665
Zn2 Zn2 Zn4 128(6) 32 17_554
Zn2 Zn2 Zn4 59(4) 33_545 9_665
Zn2 Zn2 Zn4 170(3) 33_545 25_655
Zn2 Zn2 Zn4 128(6) 33_545 .
Zn2 Zn2 Zn4 84(5) 32 .
Zn2 Zn2 Zn4 76(4) 32 25_655
Zn2 Zn2 Zn4 83(5) 33_545 17_554
Zn2 Zn2 Zn2 113(4) 33_545 32

loop_
_geom_bond_atom_site_label_1
_geom_bond_atom_site_label_2
_geom_bond_distance
_geom_bond_site_symmetry_2
Sb1 Zn1 2.592(4) 32
Sb1 Zn1 2.678(4) 35_645
Sb1 Zn1 2.678(4) 25_655
Sb1 Zn1 2.592(4) 30_445
Sb1 Zn3 2.61(4) 25_655
Sb1 Zn3 2.42(3) 4_545
Sb1 Zn3 2.42(3) 3_665
Sb1 Zn3 2.61(4) 35_645
Sb1 Zn4 2.50(3) 25_655
Sb1 Zn4 2.50(3) 35_645
Sb1 Zn2 2.08(9) 30_445
Sb1 Zn2 2.08(9) 32
Sb2 Sb2 2.754(7) 16_544
Sb2 Zn1 2.559(4) 3_665
Sb2 Zn1 2.559(4) 2_655
Sb2 Zn1 2.559(4) .
Sb2 Zn3 2.53(4) 3_665
Sb2 Zn3 2.53(4) .
Sb2 Zn3 2.53(4) 2_655
Sb2 Zn4 2.80(3) 2_655
Sb2 Zn4 2.80(3) .
Sb2 Zn2 2.48(8) .
Sb2 Zn2 2.48(8) 3_665
Sb2 Zn2 2.48(8) 2_655
Zn1 Sb1 2.592(4) 33_545
Zn1 Sb1 2.678(4) 25_655
Zn1 Zn1 2.614(7) 25_655
Zn3 Sb1 2.75(4) 33_545
Zn3 Sb1 2.61(4) 25_655
Zn3 Sb1 2.42(3) 2_655
Zn3 Zn3 1.94(7) 6_765
Zn3 Zn4 2.64(5) .
Zn3 Zn4 3.00(5) 9_665
Zn3 Zn4 3.03(5) 25_655
Zn3 Zn4 1.94(6) 17_554
Zn3 Zn2 2.32(9) 33_545
Zn3 Zn2 2.58(8) 6_765
Zn3 Zn2 1.20(11) .
Zn4 Sb1 2.68(4) 15_654
Zn4 Sb1 2.50(3) 25_655
Zn4 Sb2 2.84(3) 16_544
Zn4 Zn3 1.94(6) 17_554
Zn4 Zn4 2.30(7) 18_654
Zn4 Zn4 2.63(7) 25_655
Zn4 Zn4 2.62(7) 17_554
Zn4 Zn2 2.69(9) 25_655
Zn4 Zn2 2.94(10) .
Zn2 Sb1 2.08(9) 33_545
Zn2 Sb2 2.84(9) 31_655
Zn2 Zn3 2.32(9) 32
Zn2 Zn3 2.58(8) 6_765
Zn2 Zn4 3.04(11) 17_554
Zn2 Zn4 3.03(9) 9_665
Zn2 Zn4 2.69(9) 25_655
Zn2 Zn2 2.19(10) 33_545
Zn2 Zn2 2.19(10) 32

loop_
_geom_torsion_atom_site_label_1
_geom_torsion_atom_site_label_2
_geom_torsion_atom_site_label_3
_geom_torsion_atom_site_label_4
_geom_torsion
_geom_torsion_site_symmetry_1
_geom_torsion_site_symmetry_4
Sb1 Zn3 Zn2 Sb1 -89(5) 2_655 33_545
Sb1 Zn3 Zn2 Sb1 64(6) 25_655 33_545
Sb1 Zn3 Zn2 Sb2 -179(5) 33_545 .
Sb1 Zn3 Zn2 Sb2 -169(4) 25_655 31_655
Sb1 Zn3 Zn2 Sb2 38(9) 2_655 31_655
Sb1 Zn3 Zn2 Sb2 92(3) 2_655 .
Sb1 Zn3 Zn2 Sb2 127(10) 33_545 31_655
Sb1 Zn3 Zn2 Sb2 -115(3) 25_655 .
Sb1 Zn3 Zn2 Zn3 -73(3) 2_655 6_765
Sb1 Zn3 Zn2 Zn3 -77(28) 33_545 32
Sb1 Zn3 Zn2 Zn3 -12(32) 25_655 32
Sb1 Zn3 Zn2 Zn3 81(3) 25_655 6_765
Sb1 Zn3 Zn2 Zn3 -166(26) 2_655 32
Sb1 Zn3 Zn2 Zn3 16(6) 33_545 6_765
Sb1 Zn3 Zn2 Zn4 -160(6) 33_545 17_554
Sb1 Zn3 Zn2 Zn4 44(4) 33_545 9_665
Sb1 Zn3 Zn2 Zn4 -45(3) 2_655 9_665
Sb1 Zn3 Zn2 Zn4 -156(2) 2_655 25_655
Sb1 Zn3 Zn2 Zn4 -96(10) 25_655 17_554
Sb1 Zn3 Zn2 Zn4 -3(5) 25_655 25_655
Sb1 Zn3 Zn2 Zn4 108(3) 25_655 9_665
Sb1 Zn3 Zn2 Zn4 -67(4) 33_545 25_655
Sb1 Zn3 Zn2 Zn4 111(10) 2_655 17_554
Sb1 Zn3 Zn2 Zn4 -51(3) 25_655 .
Sb1 Zn3 Zn2 Zn4 -115(4) 33_545 .
Sb1 Zn3 Zn2 Zn4 156(4) 2_655 .
Sb1 Zn3 Zn2 Zn2 16(4) 2_655 33_545
Sb1 Zn3 Zn2 Zn2 -75(9) 25_655 32
Sb1 Zn3 Zn2 Zn2 132(8) 2_655 32
Sb1 Zn3 Zn2 Zn2 169(3) 25_655 33_545
Sb1 Zn3 Zn2 Zn2 105(7) 33_545 33_545
Sb1 Zn3 Zn2 Zn2 -139(13) 33_545 32
Sb2 Zn3 Zn2 Sb1 179(5) . 33_545
Sb2 Zn3 Zn2 Sb2 -54(6) . 31_655
Sb2 Zn3 Zn2 Zn3 -164.4(17) . 6_765
Sb2 Zn3 Zn2 Zn3 102(29) . 32
Sb2 Zn3 Zn2 Zn4 112(3) . 25_655
Sb2 Zn3 Zn2 Zn4 -137(2) . 9_665
Sb2 Zn3 Zn2 Zn4 64.0(16) . .
Sb2 Zn3 Zn2 Zn4 19(10) . 17_554
Sb2 Zn3 Zn2 Zn2 -76.3(18) . 33_545
Sb2 Zn3 Zn2 Zn2 40(8) . 32
Zn3 Zn3 Zn2 Sb1 -16(6) 6_765 33_545
Zn3 Zn3 Zn2 Sb2 164.4(17) 6_765 .
Zn3 Zn3 Zn2 Sb2 110(6) 6_765 31_655
Zn3 Zn3 Zn2 Zn3 -93(29) 6_765 32
Zn3 Zn3 Zn2 Zn4 27(2) 6_765 9_665
Zn3 Zn3 Zn2 Zn4 -84(3) 6_765 25_655
Zn3 Zn3 Zn2 Zn4 -176(11) 6_765 17_554
Zn3 Zn3 Zn2 Zn4 -132(2) 6_765 .
Zn3 Zn3 Zn2 Zn2 -156(7) 6_765 32
Zn3 Zn3 Zn2 Zn2 88(2) 6_765 33_545
Zn4 Zn3 Zn2 Sb1 160(6) 17_554 33_545
Zn4 Zn3 Zn2 Sb1 -44(4) 9_665 33_545
Zn4 Zn3 Zn2 Sb1 115(4) . 33_545
Zn4 Zn3 Zn2 Sb1 67(4) 25_655 33_545
Zn4 Zn3 Zn2 Sb2 -166(9) 25_655 31_655
Zn4 Zn3 Zn2 Sb2 -118(6) . 31_655
Zn4 Zn3 Zn2 Sb2 83(7) 9_665 31_655
Zn4 Zn3 Zn2 Sb2 -112(3) 25_655 .
Zn4 Zn3 Zn2 Sb2 137(2) 9_665 .
Zn4 Zn3 Zn2 Sb2 -64.0(16) . .
Zn4 Zn3 Zn2 Sb2 -19(10) 17_554 .
Zn4 Zn3 Zn2 Sb2 -73(13) 17_554 31_655
Zn4 Zn3 Zn2 Zn3 176(11) 17_554 6_765
Zn4 Zn3 Zn2 Zn3 -27(2) 9_665 6_765
Zn4 Zn3 Zn2 Zn3 -10(27) 25_655 32
Zn4 Zn3 Zn2 Zn3 38(29) . 32
Zn4 Zn3 Zn2 Zn3 84(3) 25_655 6_765
Zn4 Zn3 Zn2 Zn3 -121(29) 9_665 32
Zn4 Zn3 Zn2 Zn3 83(30) 17_554 32
Zn4 Zn3 Zn2 Zn3 132(2) . 6_765
Zn4 Zn3 Zn2 Zn4 45(9) 17_554 .
Zn4 Zn3 Zn2 Zn4 48(3) . 25_655
Zn4 Zn3 Zn2 Zn4 93(9) 17_554 25_655
Zn4 Zn3 Zn2 Zn4 -111(3) 9_665 25_655
Zn4 Zn3 Zn2 Zn4 159.0(16) . 9_665
Zn4 Zn3 Zn2 Zn4 111(3) 25_655 9_665
Zn4 Zn3 Zn2 Zn4 -93(9) 25_655 17_554
Zn4 Zn3 Zn2 Zn4 156(9) 9_665 17_554
Zn4 Zn3 Zn2 Zn4 -45(9) . 17_554
Zn4 Zn3 Zn2 Zn4 -159.0(16) 9_665 .
Zn4 Zn3 Zn2 Zn4 -156(9) 17_554 9_665
Zn4 Zn3 Zn2 Zn4 -48(3) 25_655 .
Zn4 Zn3 Zn2 Zn2 61(3) 9_665 33_545
Zn4 Zn3 Zn2 Zn2 21(17) 17_554 32
Zn4 Zn3 Zn2 Zn2 -72(9) 25_655 32
Zn4 Zn3 Zn2 Zn2 -95(11) 17_554 33_545
Zn4 Zn3 Zn2 Zn2 177(9) 9_665 32
Zn4 Zn3 Zn2 Zn2 -140(3) . 33_545
Zn4 Zn3 Zn2 Zn2 -24(9) . 32
Zn4 Zn3 Zn2 Zn2 172(5) 25_655 33_545
Zn2 Zn3 Zn2 Sb1 -105(7) 33_545 33_545
Zn2 Zn3 Zn2 Sb1 7(8) 6_765 33_545
Zn2 Zn3 Zn2 Sb2 22(5) 33_545 31_655
Zn2 Zn3 Zn2 Sb2 134(6) 6_765 31_655
Zn2 Zn3 Zn2 Sb2 -172(4) 6_765 .
Zn2 Zn3 Zn2 Sb2 76.3(18) 33_545 .
Zn2 Zn3 Zn2 Zn3 23(3) 6_765 6_765
Zn2 Zn3 Zn2 Zn3 -70(29) 6_765 32
Zn2 Zn3 Zn2 Zn3 179(30) 33_545 32
Zn2 Zn3 Zn2 Zn3 -88(2) 33_545 6_765
Zn2 Zn3 Zn2 Zn4 -108(5) 6_765 .
Zn2 Zn3 Zn2 Zn4 -172(5) 33_545 25_655
Zn2 Zn3 Zn2 Zn4 -60(5) 6_765 25_655
Zn2 Zn3 Zn2 Zn4 140(3) 33_545 .
Zn2 Zn3 Zn2 Zn4 -61(3) 33_545 9_665
Zn2 Zn3 Zn2 Zn4 -153(13) 6_765 17_554
Zn2 Zn3 Zn2 Zn4 95(11) 33_545 17_554
Zn2 Zn3 Zn2 Zn4 51(5) 6_765 9_665
Zn2 Zn3 Zn2 Zn2 116(7) 33_545 32
Zn2 Zn3 Zn2 Zn2 111(4) 6_765 33_545
Zn2 Zn3 Zn2 Zn2 -132(5) 6_765 32
